data_4062484
_journal_name_full Organometallics
_journal_year 2003
_chemical_formula_moiety 'C108.50 H149 Cl Li2 O10 Zr2 '
_chemical_formula_sum 'C108.5 H149 Cl Li2 O10 Zr2'
_chemical_formula_weight 1845.14
_space_group_IT_number 2
_symmetry_cell_setting triclinic
_symmetry_Int_Tables_number 2
_symmetry_space_group_name_Hall '-P 1'
_symmetry_space_group_name_H-M 'P -1'
_cell_angle_alpha 94.392(4)
_cell_angle_beta 106.356(3)
_cell_angle_gamma 108.872(4)
_cell_formula_units_Z 2
_cell_length_a 15.271(6)
_cell_length_b 17.876(6)
_cell_length_c 20.872(7)
_cell_measurement_temperature 173.2
_cell_volume 5084(3)
_exptl_crystal_density_diffrn 1.205
_cod_original_formula_sum 'C108.50 H149 Cl Li2 O10 Zr2 '
_cod_database_code 4062484

loop_
_symmetry_equiv_pos_as_xyz
x,y,z
-x,-y,-z

loop_
_atom_site_label
_atom_site_type_symbol
_atom_site_fract_x
_atom_site_fract_y
_atom_site_fract_z
_atom_site_U_iso_or_equiv
_atom_site_adp_type
_atom_site_occupancy
_atom_site_calc_flag
_atom_site_refinement_flags
_atom_site_disorder_assembly
_atom_site_disorder_group
Zr(1) Zr -0.33750(3) -0.22837(2) -0.23078(2) 0.0297(1) Uani 1.00 d . . .
Zr(2) Zr -0.20708(3) -0.19623(2) -0.32684(2) 0.0300(1) Uani 1.00 d . . .
Cl(1) Cl -0.1482(1) -0.38009(7) -0.19803(6) 0.0600(4) Uani 1.00 d . . .
O(1) O -0.3519(2) -0.1318(2) -0.1901(1) 0.0362(9) Uani 1.00 d . . .
O(2) O -0.2752(2) -0.2616(2) -0.1437(1) 0.0325(8) Uani 1.00 d . . .
O(3) O -0.4636(2) -0.3195(2) -0.2584(1) 0.0301(8) Uani 1.00 d . . .
O(4) O -0.2728(2) -0.1906(2) -0.4205(1) 0.0359(9) Uani 1.00 d . . .
O(5) O -0.1674(2) -0.2924(2) -0.3455(1) 0.0330(8) Uani 1.00 d . . .
O(6) O -0.0768(2) -0.1110(2) -0.2862(1) 0.0314(8) Uani 1.00 d . . .
O(7) O -0.0462(3) -0.2029(2) -0.0726(2) 0.054(1) Uani 1.00 d . . .
O(8) O -0.1722(3) -0.3532(2) -0.0397(2) 0.062(1) Uani 1.00 d . . .
O(9) O -0.3209(2) -0.4704(2) -0.3631(2) 0.053(1) Uani 1.00 d . . .
O(10) O -0.1002(2) -0.4399(2) -0.3410(2) 0.0468(10) Uani 1.00 d . . .
C(1) C -0.3568(3) -0.0752(2) -0.1459(2) 0.031(1) Uani 1.00 d . . .
C(2) C -0.4000(3) -0.0183(3) -0.1682(2) 0.037(1) Uani 1.00 d . . .
C(3) C -0.4100(3) 0.0311(3) -0.1187(2) 0.042(1) Uani 1.00 d . . .
C(4) C -0.3790(3) 0.0303(2) -0.0498(2) 0.038(1) Uani 1.00 d . . .
C(5) C -0.3304(3) -0.0222(2) -0.0291(2) 0.033(1) Uani 1.00 d . . .
C(6) C -0.3179(3) -0.0738(2) -0.0764(2) 0.030(1) Uani 1.00 d . . .
C(7) C -0.2601(3) -0.1271(2) -0.0515(2) 0.033(1) Uani 1.00 d . . .
C(8) C -0.3343(3) -0.2764(2) -0.1037(2) 0.031(1) Uani 1.00 d . . .
C(9) C -0.3255(3) -0.2128(2) -0.0554(2) 0.033(1) Uani 1.00 d . . .
C(10) C -0.3772(3) -0.2297(2) -0.0102(2) 0.035(1) Uani 1.00 d . . .
C(11) C -0.4404(3) -0.3069(3) -0.0120(2) 0.038(1) Uani 1.00 d . . .
C(12) C -0.4528(3) -0.3669(3) -0.0637(2) 0.036(1) Uani 1.00 d . . .
C(13) C -0.4008(3) -0.3528(2) -0.1094(2) 0.032(1) Uani 1.00 d . . .
C(14) C -0.4184(3) -0.4203(2) -0.1659(2) 0.037(1) Uani 1.00 d . . .
C(15) C -0.5346(3) -0.3933(2) -0.2672(2) 0.031(1) Uani 1.00 d . . .
C(16) C -0.5166(3) -0.4437(2) -0.2209(2) 0.033(1) Uani 1.00 d . . .
C(17) C -0.5910(4) -0.5157(3) -0.2253(2) 0.043(1) Uani 1.00 d . . .
C(18) C -0.6811(4) -0.5394(3) -0.2741(3) 0.045(1) Uani 1.00 d . . .
C(19) C -0.6952(3) -0.4907(3) -0.3219(2) 0.042(1) Uani 1.00 d . . .
C(20) C -0.6238(3) -0.4172(3) -0.3206(2) 0.036(1) Uani 1.00 d . . .
C(21) C -0.4300(4) -0.0096(3) -0.2432(2) 0.045(1) Uani 1.00 d . . .
C(22) C -0.5107(4) -0.0855(3) -0.2874(2) 0.055(2) Uani 1.00 d . . .
C(23) C -0.3396(3) 0.0105(3) -0.2666(2) 0.049(2) Uani 1.00 d . . .
C(24) C -0.4690(4) 0.0590(3) -0.2542(3) 0.073(2) Uani 1.00 d . . .
C(25) C -0.3932(4) 0.0848(3) 0.0012(3) 0.058(2) Uani 1.00 d . . .
C(26) C -0.4891(4) -0.3228(3) 0.0425(2) 0.048(1) Uani 1.00 d . . .
C(27) C -0.5568(5) -0.4095(3) 0.0314(3) 0.086(2) Uani 1.00 d . . .
C(28) C -0.4114(4) -0.3040(4) 0.1118(3) 0.084(2) Uani 1.00 d . . .
C(29) C -0.5496(4) -0.2699(3) 0.0437(3) 0.074(2) Uani 1.00 d . . .
C(30) C -0.6452(3) -0.3655(3) -0.3736(2) 0.047(1) Uani 1.00 d . . .
C(31) C -0.7419(4) -0.4102(3) -0.4311(3) 0.058(2) Uani 1.00 d . . .
C(32) C -0.5653(4) -0.3411(3) -0.4068(3) 0.069(2) Uani 1.00 d . . .
C(33) C -0.6542(4) -0.2905(3) -0.3392(3) 0.063(2) Uani 1.00 d . . .
C(34) C -0.7644(4) -0.6148(3) -0.2767(3) 0.059(2) Uani 1.00 d . . .
C(35) C -0.3058(3) -0.2014(3) -0.4897(2) 0.034(1) Uani 1.00 d . . .
C(36) C -0.3464(3) -0.1486(3) -0.5237(2) 0.041(1) Uani 1.00 d . . .
C(37) C -0.3706(4) -0.1623(3) -0.5939(2) 0.055(2) Uani 1.00 d . . .
C(38) C -0.3583(4) -0.2232(3) -0.6315(3) 0.062(2) Uani 1.00 d . . .
C(39) C -0.3231(3) -0.2756(3) -0.5966(2) 0.048(1) Uani 1.00 d . . .
C(40) C -0.2968(3) -0.2661(3) -0.5264(2) 0.034(1) Uani 1.00 d . . .
C(41) C -0.2576(3) -0.3248(2) -0.4901(2) 0.037(1) Uani 1.00 d . . .
C(42) C -0.1073(3) -0.2716(2) -0.3852(2) 0.031(1) Uani 1.00 d . . .
C(43) C -0.1491(3) -0.2900(2) -0.4559(2) 0.035(1) Uani 1.00 d . . .
C(44) C -0.0860(3) -0.2721(2) -0.4942(2) 0.041(1) Uani 1.00 d . . .
C(45) C 0.0146(3) -0.2377(3) -0.4664(2) 0.041(1) Uani 1.00 d . . .
C(46) C 0.0524(3) -0.2166(2) -0.3961(2) 0.038(1) Uani 1.00 d . . .
C(47) C -0.0068(3) -0.2328(2) -0.3545(2) 0.034(1) Uani 1.00 d . . .
C(48) C 0.0384(3) -0.2095(2) -0.2780(2) 0.036(1) Uani 1.00 d . . .
C(49) C 0.0214(3) -0.0735(3) -0.2528(2) 0.033(1) Uani 1.00 d . . .
C(50) C 0.0815(3) -0.1200(3) -0.2509(2) 0.036(1) Uani 1.00 d . . .
C(51) C 0.1818(3) -0.0823(3) -0.2207(2) 0.042(1) Uani 1.00 d . . .
C(52) C 0.2247(3) -0.0017(3) -0.1922(2) 0.041(1) Uani 1.00 d . . .
C(53) C 0.1637(3) 0.0413(3) -0.1923(2) 0.037(1) Uani 1.00 d . . .
C(54) C 0.0623(3) 0.0076(3) -0.2214(2) 0.034(1) Uani 1.00 d . . .
C(55) C -0.3639(3) -0.0808(3) -0.4859(2) 0.042(1) Uani 1.00 d . . .
C(56) C -0.2698(4) -0.0232(3) -0.4334(3) 0.052(2) Uani 1.00 d . . .
C(57) C -0.4401(4) -0.1191(3) -0.4511(2) 0.057(2) Uani 1.00 d . . .
C(58) C -0.4055(4) -0.0310(3) -0.5339(3) 0.061(2) Uani 1.00 d . . .
C(59) C -0.3830(5) -0.2327(4) -0.7076(3) 0.105(2) Uani 1.00 d . . .
C(60) C 0.0798(4) -0.2255(3) -0.5113(3) 0.054(2) Uani 1.00 d . . .
C(61) C 0.0715(5) -0.3080(3) -0.5436(3) 0.103(3) Uani 1.00 d . . .
C(62) C 0.1860(4) -0.1756(4) -0.4725(3) 0.086(2) Uani 1.00 d . . .
C(63) C 0.0455(4) -0.1818(3) -0.5679(3) 0.078(2) Uani 1.00 d . . .
C(64) C -0.0003(3) 0.0588(3) -0.2170(3) 0.040(1) Uani 1.00 d . . .
C(65) C 0.0610(4) 0.1444(3) -0.1780(3) 0.064(2) Uani 1.00 d . . .
C(66) C -0.0575(4) 0.0653(3) -0.2881(3) 0.061(2) Uani 1.00 d . . .
C(67) C -0.0710(4) 0.0218(3) -0.1791(3) 0.060(2) Uani 1.00 d . . .
C(68) C 0.3339(3) 0.0393(3) -0.1622(3) 0.053(2) Uani 1.00 d . . .
C(69) C 0.0058(5) -0.1629(4) -0.1115(3) 0.093(3) Uani 1.00 d . . .
C(70) C 0.0996(5) -0.1048(5) -0.0646(3) 0.110(3) Uani 1.00 d . . .
C(71) C 0.0738(6) -0.0843(5) -0.0083(4) 0.129(4) Uani 1.00 d . . .
C(72) C -0.0025(6) -0.1600(4) -0.0061(3) 0.106(3) Uani 1.00 d . . .
C(73) C -0.1766(5) -0.3278(4) 0.0263(3) 0.090(2) Uani 1.00 d . . .
C(74) C -0.2096(7) -0.3981(5) 0.0545(4) 0.170(4) Uani 1.00 d . . .
C(75) C -0.1718(6) -0.4548(5) 0.0241(4) 0.132(4) Uani 1.00 d . . .
C(76) C -0.1682(7) -0.4301(4) -0.0418(3) 0.148(3) Uani 1.00 d . . .
C(77) C -0.3957(4) -0.4734(4) -0.3361(4) 0.106(3) Uani 1.00 d . . .
C(78) C -0.4829(5) -0.5427(4) -0.3732(5) 0.129(3) Uani 1.00 d . . .
C(79) C -0.4625(5) -0.5785(4) -0.4253(4) 0.094(3) Uani 1.00 d . . .
C(80) C -0.3640(5) -0.5262(4) -0.4254(3) 0.086(2) Uani 1.00 d . . .
C(81) C -0.0999(4) -0.4672(3) -0.4078(3) 0.061(2) Uani 1.00 d . . .
C(82) C 0.0043(5) -0.4536(4) -0.4014(3) 0.079(2) Uani 1.00 d . . .
C(83) C 0.0498(5) -0.4525(6) -0.3306(4) 0.191(4) Uani 1.00 d . . .
C(84) C -0.0099(4) -0.4349(3) -0.2929(3) 0.062(2) Uani 1.00 d . . .
C(85) C -0.6848(4) -0.2806(3) -0.1495(2) 0.057(2) Uani 1.00 d . . .
C(86) C -0.7615(4) -0.2667(3) -0.1360(3) 0.052(2) Uani 1.00 d . . .
C(87) C -0.8393(5) -0.3298(4) -0.1317(3) 0.072(2) Uani 1.00 d . . .
C(88) C -0.8414(5) -0.4064(4) -0.1402(3) 0.075(2) Uani 1.00 d . . .
C(89) C -0.7665(6) -0.4204(4) -0.1549(3) 0.086(2) Uani 1.00 d . . .
C(90) C -0.6888(5) -0.3597(4) -0.1594(3) 0.083(2) Uani 1.00 d . . .
C(91) C -0.5973(4) -0.2117(4) -0.1508(3) 0.084(2) Uani 1.00 d . . .
C(92) C -0.0223(6) -0.0474(4) -0.4539(5) 0.113(3) Uani 1.00 d . . .
C(93) C -0.0883(5) -0.0609(4) -0.5161(5) 0.108(3) Uani 1.00 d . . .
C(94) C -0.0679(5) -0.0138(4) -0.5643(4) 0.092(3) Uani 1.00 d . . .
C(95) C -0.1305(9) -0.0258(7) -0.6202(6) 0.080(5) Uani 0.50 d P . .
C(96) C -0.086(1) -0.661(1) -0.146(1) 0.316(9) Uiso 1.00 d . . .
C(97) C -0.120(1) -0.619(1) -0.088(1) 0.32(1) Uiso 1.00 d . . .
C(98) C -0.137(2) -0.659(1) -0.0488(10) 0.283(9) Uiso 1.00 d . . .
C(99) C -0.210(1) -0.728(1) -0.0724(9) 0.238(7) Uiso 1.00 d . . .
C(100) C -0.1985(9) -0.7796(7) -0.1133(7) 0.181(5) Uiso 1.00 d . . .
C(101) C -0.148(1) -0.7592(9) -0.1594(7) 0.218(5) Uiso 1.00 d . . .
C(102) C -0.0371(9) -0.6653(7) -0.2204(7) 0.201(5) Uiso 1.00 d . . .
C(103) C -0.3152(8) -0.6553(6) -0.2643(5) 0.052(3) Uiso 0.50 d P . .
C(104) C -0.2568(9) -0.6127(6) -0.2868(6) 0.058(3) Uiso 0.50 d P . .
C(105) C -0.2358(9) -0.6471(7) -0.3398(7) 0.185(4) Uiso 1.00 d . . .
C(106) C -0.302(1) -0.7400(9) -0.3747(7) 0.211(6) Uiso 1.00 d . . .
C(107) C -0.363(2) -0.745(2) -0.329(2) 0.20(1) Uiso 0.50 d P . .
C(108) C -0.367(1) -0.7325(9) -0.2812(9) 0.097(5) Uiso 0.50 d P . .
C(109) C -0.3322(9) -0.6148(7) -0.2024(7) 0.227(6) Uiso 1.00 d . . .
C(110) C -0.177(2) -0.616(2) -0.257(2) 0.26(1) Uiso 0.50 d P . .
C(111) C -0.138(2) -0.693(1) -0.279(1) 0.154(7) Uiso 0.50 d P . .
C(112) C -0.210(2) -0.770(1) -0.318(1) 0.155(7) Uiso 0.50 d P . .
C(113) C -0.332(2) -0.784(1) -0.340(1) 0.137(7) Uiso 0.50 d P . .
Li(1) Li -0.1622(6) -0.2963(4) -0.1154(4) 0.039(2) Uani 1.00 d . . .
Li(2) Li -0.1887(6) -0.3945(4) -0.3144(4) 0.044(2) Uani 1.00 d . . .
H(1) H -0.312(2) -0.281(2) -0.313(2) 0.014(9) Uiso 1.00 calc . . .
H(2) H -0.202(3) -0.195(2) -0.229(2) 0.05(1) Uiso 1.00 calc . . .
H(3) H -0.303(2) -0.161(2) -0.297(2) 0.022(9) Uiso 1.00 calc . . .
H(4) H -0.4410(3) 0.0693(3) -0.1331(2) 0.050(2) Uiso 1.00 calc . . .
H(5) H -0.3044(3) -0.0224(2) 0.0189(2) 0.039(2) Uiso 1.00 calc . . .
H(6) H -0.2192(3) -0.1279(2) -0.0794(2) 0.039(2) Uiso 1.00 calc . . .
H(7) H -0.2192(3) -0.1049(2) -0.0046(2) 0.039(2) Uiso 1.00 calc . . .
H(8) H -0.3696(3) -0.1862(2) 0.0243(2) 0.041(2) Uiso 1.00 calc . . .
H(9) H -0.4991(3) -0.4205(3) -0.0679(2) 0.043(2) Uiso 1.00 calc . . .
H(10) H -0.3675(3) -0.4025(2) -0.1865(2) 0.043(2) Uiso 1.00 calc . . .
H(11) H -0.4147(3) -0.4672(2) -0.1463(2) 0.043(2) Uiso 1.00 calc . . .
H(12) H -0.5783(4) -0.5507(3) -0.1934(2) 0.051(2) Uiso 1.00 calc . . .
H(13) H -0.7575(3) -0.5084(3) -0.3582(2) 0.049(2) Uiso 1.00 calc . . .
H(14) H -0.5686(4) -0.0953(3) -0.2739(2) 0.064(2) Uiso 1.00 calc . . .
H(15) H -0.5261(4) -0.0793(3) -0.3346(2) 0.064(2) Uiso 1.00 calc . . .
H(16) H -0.4889(4) -0.1306(3) -0.2821(2) 0.064(2) Uiso 1.00 calc . . .
H(17) H -0.3133(3) -0.0321(3) -0.2607(2) 0.058(2) Uiso 1.00 calc . . .
H(18) H -0.3573(3) 0.0155(3) -0.3141(2) 0.058(2) Uiso 1.00 calc . . .
H(19) H -0.2908(3) 0.0609(3) -0.2392(2) 0.058(2) Uiso 1.00 calc . . .
H(20) H -0.4192(4) 0.1088(3) -0.2265(3) 0.085(3) Uiso 1.00 calc . . .
H(21) H -0.4848(4) 0.0641(3) -0.3017(3) 0.085(3) Uiso 1.00 calc . . .
H(22) H -0.5273(4) 0.0479(3) -0.2409(3) 0.085(3) Uiso 1.00 calc . . .
H(23) H -0.3301(4) 0.1203(3) 0.0323(3) 0.069(2) Uiso 1.00 calc . . .
H(24) H -0.4283(4) 0.1167(3) -0.0220(3) 0.069(2) Uiso 1.00 calc . . .
H(25) H -0.4308(4) 0.0526(3) 0.0264(3) 0.069(2) Uiso 1.00 calc . . .
H(26) H -0.5863(5) -0.4169(3) 0.0671(3) 0.099(3) Uiso 1.00 calc . . .
H(27) H -0.6077(5) -0.4215(3) -0.0122(3) 0.099(3) Uiso 1.00 calc . . .
H(28) H -0.5208(5) -0.4453(3) 0.0312(3) 0.099(3) Uiso 1.00 calc . . .
H(29) H -0.4419(4) -0.3142(4) 0.1468(3) 0.094(3) Uiso 1.00 calc . . .
H(30) H -0.3728(4) -0.3377(4) 0.1115(3) 0.094(3) Uiso 1.00 calc . . .
H(31) H -0.3694(4) -0.2479(4) 0.1209(3) 0.094(3) Uiso 1.00 calc . . .
H(32) H -0.5077(4) -0.2138(3) 0.0519(3) 0.089(3) Uiso 1.00 calc . . .
H(33) H -0.6006(4) -0.2830(3) 0.0000(3) 0.089(3) Uiso 1.00 calc . . .
H(34) H -0.5791(4) -0.2792(3) 0.0793(3) 0.088(3) Uiso 1.00 calc . . .
H(35) H -0.7951(4) -0.4262(3) -0.4125(3) 0.066(2) Uiso 1.00 calc . . .
H(36) H -0.7538(4) -0.3755(3) -0.4635(3) 0.066(2) Uiso 1.00 calc . . .
H(37) H -0.7376(4) -0.4576(3) -0.4539(3) 0.066(2) Uiso 1.00 calc . . .
H(38) H -0.5629(4) -0.3896(3) -0.4295(3) 0.076(3) Uiso 1.00 calc . . .
H(39) H -0.5795(4) -0.3077(3) -0.4397(3) 0.076(3) Uiso 1.00 calc . . .
H(40) H -0.5026(4) -0.3117(3) -0.3722(3) 0.076(3) Uiso 1.00 calc . . .
H(41) H -0.5939(4) -0.2606(3) -0.3026(3) 0.076(2) Uiso 1.00 calc . . .
H(42) H -0.6675(4) -0.2563(3) -0.3717(3) 0.076(2) Uiso 1.00 calc . . .
H(43) H -0.7077(4) -0.3081(3) -0.3209(3) 0.076(2) Uiso 1.00 calc . . .
H(44) H -0.8187(4) -0.6008(3) -0.2719(3) 0.069(2) Uiso 1.00 calc . . .
H(45) H -0.7850(4) -0.6504(3) -0.3200(3) 0.069(2) Uiso 1.00 calc . . .
H(46) H -0.7430(4) -0.6418(3) -0.2401(3) 0.069(2) Uiso 1.00 calc . . .
H(47) H -0.3974(4) -0.1265(3) -0.6184(2) 0.063(2) Uiso 1.00 calc . . .
H(48) H -0.3160(3) -0.3198(3) -0.6220(2) 0.055(2) Uiso 1.00 calc . . .
H(49) H -0.2889(3) -0.3397(2) -0.4561(2) 0.043(2) Uiso 1.00 calc . . .
H(50) H -0.2731(3) -0.3723(2) -0.5231(2) 0.044(2) Uiso 1.00 calc . . .
H(51) H -0.1144(3) -0.2846(2) -0.5434(2) 0.049(2) Uiso 1.00 calc . . .
H(52) H 0.1226(3) -0.1899(2) -0.3750(2) 0.045(2) Uiso 1.00 calc . . .
H(53) H -0.0124(3) -0.2332(2) -0.2585(2) 0.043(2) Uiso 1.00 calc . . .
H(54) H 0.0897(3) -0.2314(2) -0.2637(2) 0.043(2) Uiso 1.00 calc . . .
H(55) H 0.2230(3) -0.1139(3) -0.2202(2) 0.049(2) Uiso 1.00 calc . . .
H(56) H 0.1930(3) 0.0977(3) -0.1711(2) 0.044(2) Uiso 1.00 calc . . .
H(57) H -0.2414(4) -0.0529(3) -0.4021(3) 0.062(2) Uiso 1.00 calc . . .
H(58) H -0.2243(4) 0.0024(3) -0.4565(3) 0.062(2) Uiso 1.00 calc . . .
H(59) H -0.2831(4) 0.0176(3) -0.4085(3) 0.062(2) Uiso 1.00 calc . . .
H(60) H -0.4522(4) -0.0771(3) -0.4268(2) 0.067(2) Uiso 1.00 calc . . .
H(61) H -0.5007(4) -0.1543(3) -0.4851(2) 0.067(2) Uiso 1.00 calc . . .
H(62) H -0.4151(4) -0.1501(3) -0.4193(2) 0.067(2) Uiso 1.00 calc . . .
H(63) H -0.4181(4) 0.0097(3) -0.5081(3) 0.072(3) Uiso 1.00 calc . . .
H(64) H -0.3585(4) -0.0050(3) -0.5558(3) 0.072(3) Uiso 1.00 calc . . .
H(65) H -0.4660(4) -0.0659(3) -0.5681(3) 0.072(3) Uiso 1.00 calc . . .
H(66) H -0.4073(5) -0.1916(4) -0.7239(3) 0.113(4) Uiso 1.00 calc . . .
H(67) H -0.3246(5) -0.2282(4) -0.7194(3) 0.113(4) Uiso 1.00 calc . . .
H(68) H -0.4327(5) -0.2854(4) -0.7284(3) 0.113(4) Uiso 1.00 calc . . .
H(69) H 0.0037(5) -0.3377(3) -0.5706(3) 0.122(4) Uiso 1.00 calc . . .
H(70) H 0.1121(5) -0.3020(3) -0.5726(3) 0.122(4) Uiso 1.00 calc . . .
H(71) H 0.0922(5) -0.3371(3) -0.5085(3) 0.122(4) Uiso 1.00 calc . . .
H(72) H 0.2110(4) -0.2015(4) -0.4362(3) 0.100(3) Uiso 1.00 calc . . .
H(73) H 0.2248(4) -0.1697(4) -0.5028(3) 0.100(3) Uiso 1.00 calc . . .
H(74) H 0.1900(4) -0.1230(4) -0.4534(3) 0.100(3) Uiso 1.00 calc . . .
H(75) H 0.0504(4) -0.1292(3) -0.5480(3) 0.092(3) Uiso 1.00 calc . . .
H(76) H 0.0858(4) -0.1758(3) -0.5972(3) 0.092(3) Uiso 1.00 calc . . .
H(77) H -0.0221(4) -0.2131(3) -0.5943(3) 0.092(3) Uiso 1.00 calc . . .
H(78) H 0.0985(4) 0.1426(3) -0.1326(3) 0.076(2) Uiso 1.00 calc . . .
H(79) H 0.1053(4) 0.1703(3) -0.2018(3) 0.076(2) Uiso 1.00 calc . . .
H(80) H 0.0192(4) 0.1745(3) -0.1753(3) 0.076(2) Uiso 1.00 calc . . .
H(81) H -0.0978(4) 0.0966(3) -0.2844(3) 0.073(2) Uiso 1.00 calc . . .
H(82) H -0.0119(4) 0.0916(3) -0.3109(3) 0.072(2) Uiso 1.00 calc . . .
H(83) H -0.0988(4) 0.0119(3) -0.3141(3) 0.072(2) Uiso 1.00 calc . . .
H(84) H -0.1116(4) 0.0534(3) -0.1773(3) 0.072(2) Uiso 1.00 calc . . .
H(85) H -0.1122(4) -0.0326(3) -0.2026(3) 0.072(2) Uiso 1.00 calc . . .
H(86) H -0.0340(4) 0.0207(3) -0.1332(3) 0.072(2) Uiso 1.00 calc . . .
H(87) H 0.3648(3) 0.0004(3) -0.1665(3) 0.061(2) Uiso 1.00 calc . . .
H(88) H 0.3561(3) 0.0821(3) -0.1863(3) 0.061(2) Uiso 1.00 calc . . .
H(89) H 0.3512(3) 0.0617(3) -0.1146(3) 0.061(2) Uiso 1.00 calc . . .
H(90) H 0.0190(5) -0.2014(4) -0.1391(3) 0.105(3) Uiso 1.00 calc . . .
H(91) H -0.0304(5) -0.1358(4) -0.1407(3) 0.105(3) Uiso 1.00 calc . . .
H(92) H 0.1493(5) -0.1287(5) -0.0523(3) 0.116(3) Uiso 1.00 calc . . .
H(93) H 0.1234(5) -0.0578(5) -0.0841(3) 0.116(3) Uiso 1.00 calc . . .
H(94) H 0.1300(6) -0.0681(5) 0.0327(4) 0.153(4) Uiso 1.00 calc . . .
H(95) H 0.0485(6) -0.0411(5) -0.0140(4) 0.153(4) Uiso 1.00 calc . . .
H(96) H -0.0509(6) -0.1475(4) 0.0099(3) 0.120(3) Uiso 1.00 calc . . .
H(97) H 0.0261(6) -0.1910(4) 0.0236(3) 0.120(3) Uiso 1.00 calc . . .
H(98) H -0.1123(5) -0.2923(4) 0.0556(3) 0.104(3) Uiso 1.00 calc . . .
H(99) H -0.2221(5) -0.2996(4) 0.0214(3) 0.104(3) Uiso 1.00 calc . . .
H(100) H -0.1826(7) -0.3872(5) 0.1037(4) 0.192(7) Uiso 1.00 calc . . .
H(101) H -0.2805(7) -0.4199(5) 0.0409(4) 0.192(7) Uiso 1.00 calc . . .
H(102) H -0.1067(6) -0.4486(5) 0.0527(4) 0.156(5) Uiso 1.00 calc . . .
H(103) H -0.2154(6) -0.5101(5) 0.0177(4) 0.156(5) Uiso 1.00 calc . . .
H(104) H -0.2247(7) -0.4667(4) -0.0783(3) 0.155(5) Uiso 1.00 calc . . .
H(105) H -0.1089(7) -0.4302(4) -0.0501(3) 0.155(5) Uiso 1.00 calc . . .
H(106) H -0.3742(4) -0.4795(4) -0.2891(4) 0.117(4) Uiso 1.00 calc . . .
H(107) H -0.4100(4) -0.4245(4) -0.3382(4) 0.117(4) Uiso 1.00 calc . . .
H(108) H -0.5002(5) -0.5805(4) -0.3438(5) 0.146(4) Uiso 1.00 calc . . .
H(109) H -0.5369(5) -0.5251(4) -0.3922(5) 0.146(4) Uiso 1.00 calc . . .
H(110) H -0.4612(5) -0.6309(4) -0.4170(4) 0.108(3) Uiso 1.00 calc . . .
H(111) H -0.5122(5) -0.5848(4) -0.4683(4) 0.108(3) Uiso 1.00 calc . . .
H(112) H -0.3709(5) -0.4985(4) -0.4636(3) 0.100(3) Uiso 1.00 calc . . .
H(113) H -0.3237(5) -0.5578(4) -0.4280(3) 0.100(3) Uiso 1.00 calc . . .
H(114) H -0.1396(4) -0.5239(3) -0.4227(3) 0.071(2) Uiso 1.00 calc . . .
H(115) H -0.1256(4) -0.4369(3) -0.4398(3) 0.072(2) Uiso 1.00 calc . . .
H(116) H 0.0093(5) -0.4962(4) -0.4302(3) 0.095(3) Uiso 1.00 calc . . .
H(117) H 0.0350(5) -0.4022(4) -0.4130(3) 0.095(3) Uiso 1.00 calc . . .
H(118) H 0.0521(5) -0.5053(6) -0.3253(4) 0.182(6) Uiso 1.00 calc . . .
H(119) H 0.1157(5) -0.4128(6) -0.3141(4) 0.182(6) Uiso 1.00 calc . . .
H(120) H 0.0237(4) -0.3808(3) -0.2665(3) 0.073(2) Uiso 1.00 calc . . .
H(121) H -0.0224(4) -0.4728(3) -0.2627(3) 0.073(2) Uiso 1.00 calc . . .
H(122) H -0.7605(4) -0.2121(3) -0.1296(3) 0.062(2) Uiso 1.00 calc . . .
H(123) H -0.8927(5) -0.3186(4) -0.1218(3) 0.083(3) Uiso 1.00 calc . . .
H(124) H -0.8963(5) -0.4500(4) -0.1364(3) 0.086(3) Uiso 1.00 calc . . .
H(125) H -0.7690(6) -0.4754(4) -0.1622(3) 0.096(3) Uiso 1.00 calc . . .
H(126) H -0.6357(5) -0.3711(4) -0.1695(3) 0.095(3) Uiso 1.00 calc . . .
H(127) H -0.5509(4) -0.2328(4) -0.1613(3) 0.099(3) Uiso 1.00 calc . . .
H(128) H -0.6181(4) -0.1821(4) -0.1855(3) 0.099(3) Uiso 1.00 calc . . .
H(129) H -0.5666(4) -0.1761(4) -0.1069(3) 0.099(3) Uiso 1.00 calc . . .
H(130) H -0.0381(6) -0.0810(4) -0.4213(5) 0.124(4) Uiso 1.00 calc . . .
H(131) H -0.1511(5) -0.1045(4) -0.5277(5) 0.113(4) Uiso 1.00 calc . . .
H(132) H -0.1881(9) -0.0189(7) -0.6137(6) 0.096(6) Uiso 0.50 calc P . .
H(133) H -0.1054(9) 0.0118(7) -0.6475(6) 0.096(6) Uiso 0.50 calc P . .
H(134) H -0.1477(9) -0.0803(7) -0.6431(6) 0.096(6) Uiso 0.50 calc P . .

loop_
_atom_site_aniso_label
_atom_site_aniso_U_11
_atom_site_aniso_U_22
_atom_site_aniso_U_33
_atom_site_aniso_U_12
_atom_site_aniso_U_13
_atom_site_aniso_U_23
Zr(1) 0.0292(2) 0.0344(2) 0.0247(2) 0.0118(2) 0.0103(2) 0.0062(2)
Zr(2) 0.0285(2) 0.0344(2) 0.0265(2) 0.0111(2) 0.0111(2) 0.0068(2)
Cl(1) 0.0727(10) 0.0613(8) 0.0418(8) 0.0361(6) 0.0258(7) 0.0102(7)
O(1) 0.041(2) 0.038(2) 0.029(2) 0.020(1) 0.015(1) 0.005(1)
O(2) 0.033(2) 0.038(2) 0.026(2) 0.014(1) 0.013(1) 0.009(1)
O(3) 0.028(2) 0.034(2) 0.027(2) 0.009(1) 0.011(1) 0.005(1)
O(4) 0.035(2) 0.045(2) 0.026(2) 0.017(1) 0.011(1) 0.008(1)
O(5) 0.032(2) 0.034(2) 0.033(2) 0.011(1) 0.017(1) 0.008(1)
O(6) 0.030(2) 0.032(2) 0.032(2) 0.009(1) 0.012(1) 0.007(1)
O(7) 0.050(2) 0.069(2) 0.039(2) -0.009(2) 0.006(2) 0.002(2)
O(8) 0.073(3) 0.065(2) 0.042(2) 0.034(2) 0.022(2) 0.019(2)
O(9) 0.043(2) 0.049(2) 0.064(3) -0.001(2) 0.026(2) -0.011(2)
O(10) 0.041(2) 0.059(2) 0.038(2) 0.022(2) 0.011(2) 0.004(2)
C(1) 0.035(3) 0.030(2) 0.029(2) 0.005(2) 0.014(2) 0.005(2)
C(2) 0.037(3) 0.037(2) 0.036(3) 0.016(2) 0.014(2) 0.010(2)
C(3) 0.040(3) 0.040(3) 0.045(3) 0.017(2) 0.019(2) 0.011(2)
C(4) 0.044(3) 0.030(2) 0.038(3) 0.009(2) 0.017(2) 0.004(2)
C(5) 0.039(3) 0.031(2) 0.028(2) 0.006(2) 0.009(2) 0.001(2)
C(6) 0.031(2) 0.029(2) 0.031(2) 0.006(2) 0.011(2) 0.007(2)
C(7) 0.037(3) 0.037(2) 0.024(2) 0.009(2) 0.007(2) 0.002(2)
C(8) 0.037(3) 0.033(2) 0.022(2) 0.014(2) 0.010(2) 0.010(2)
C(9) 0.038(3) 0.033(2) 0.025(2) 0.018(2) 0.009(2) 0.010(2)
C(10) 0.045(3) 0.033(2) 0.026(2) 0.014(2) 0.011(2) 0.003(2)
C(11) 0.047(3) 0.041(3) 0.024(2) 0.019(2) 0.014(2) 0.009(2)
C(12) 0.041(3) 0.032(2) 0.034(3) 0.010(2) 0.014(2) 0.011(2)
C(13) 0.037(3) 0.034(2) 0.025(2) 0.018(2) 0.012(2) 0.008(2)
C(14) 0.044(3) 0.033(2) 0.032(3) 0.015(2) 0.019(2) 0.008(2)
C(15) 0.024(2) 0.039(2) 0.029(2) 0.009(2) 0.012(2) 0.000(2)
C(16) 0.036(3) 0.034(2) 0.029(2) 0.011(2) 0.015(2) 0.000(2)
C(17) 0.052(3) 0.034(2) 0.042(3) 0.006(2) 0.025(3) 0.003(2)
C(18) 0.045(3) 0.037(3) 0.051(3) 0.002(2) 0.028(3) -0.005(2)
C(19) 0.031(3) 0.050(3) 0.042(3) 0.004(2) 0.015(2) -0.008(2)
C(20) 0.030(2) 0.047(3) 0.029(2) 0.011(2) 0.013(2) 0.000(2)
C(21) 0.048(3) 0.050(3) 0.036(3) 0.027(2) 0.018(2) 0.015(2)
C(22) 0.050(3) 0.072(3) 0.038(3) 0.023(3) 0.009(3) 0.016(3)
C(23) 0.055(3) 0.050(3) 0.041(3) 0.025(2) 0.022(3) 0.017(3)
C(24) 0.085(4) 0.079(4) 0.049(3) 0.058(3) 0.030(3) 0.032(4)
C(25) 0.073(4) 0.051(3) 0.047(3) 0.028(3) 0.024(3) 0.003(3)
C(26) 0.060(3) 0.045(3) 0.034(3) 0.021(2) 0.027(3) 0.015(3)
C(27) 0.117(5) 0.064(4) 0.066(4) 0.024(3) 0.070(4) 0.022(4)
C(28) 0.097(5) 0.102(5) 0.037(3) 0.046(3) 0.034(3) 0.027(4)
C(29) 0.084(4) 0.073(4) 0.065(4) 0.043(3) 0.051(4) 0.025(4)
C(30) 0.037(3) 0.064(3) 0.033(3) 0.017(2) 0.004(2) 0.008(3)
C(31) 0.039(3) 0.080(4) 0.046(3) 0.009(3) -0.002(3) 0.008(3)
C(32) 0.048(3) 0.103(5) 0.038(3) 0.012(3) 0.011(3) 0.032(3)
C(33) 0.060(4) 0.065(4) 0.064(4) 0.030(3) -0.002(3) 0.000(3)
C(34) 0.054(3) 0.045(3) 0.074(4) 0.003(3) 0.033(3) -0.001(3)
C(35) 0.029(2) 0.044(3) 0.027(2) 0.012(2) 0.011(2) 0.007(2)
C(36) 0.034(3) 0.054(3) 0.032(3) 0.020(2) 0.016(2) 0.015(2)
C(37) 0.055(3) 0.073(4) 0.029(3) 0.034(3) 0.012(2) 0.015(3)
C(38) 0.068(4) 0.078(4) 0.027(3) 0.037(3) 0.015(3) 0.012(3)
C(39) 0.045(3) 0.062(3) 0.032(3) 0.020(2) 0.012(2) -0.001(3)
C(40) 0.033(3) 0.040(2) 0.027(2) 0.008(2) 0.010(2) 0.004(2)
C(41) 0.040(3) 0.038(2) 0.031(3) 0.006(2) 0.011(2) 0.001(2)
C(42) 0.035(3) 0.027(2) 0.031(2) 0.013(2) 0.014(2) 0.010(2)
C(43) 0.036(3) 0.032(2) 0.035(3) 0.014(2) 0.018(2) 0.009(2)
C(44) 0.049(3) 0.038(2) 0.036(3) 0.021(2) 0.024(2) 0.011(2)
C(45) 0.041(3) 0.040(3) 0.042(3) 0.023(2) 0.020(2) 0.015(2)
C(46) 0.029(2) 0.035(2) 0.049(3) 0.013(2) 0.019(2) 0.012(2)
C(47) 0.032(2) 0.033(2) 0.036(3) 0.017(2) 0.010(2) 0.009(2)
C(48) 0.032(2) 0.038(2) 0.037(3) 0.016(2) 0.012(2) 0.011(2)
C(49) 0.024(2) 0.043(3) 0.028(2) 0.009(2) 0.009(2) 0.011(2)
C(50) 0.034(3) 0.040(2) 0.034(3) 0.015(2) 0.015(2) 0.013(2)
C(51) 0.032(3) 0.054(3) 0.036(3) 0.018(2) 0.012(2) 0.009(2)
C(52) 0.030(3) 0.054(3) 0.035(3) 0.008(2) 0.012(2) 0.011(2)
C(53) 0.038(3) 0.036(3) 0.036(3) 0.001(2) 0.010(2) 0.003(2)
C(54) 0.036(3) 0.036(2) 0.031(3) 0.009(2) 0.011(2) 0.010(2)
C(55) 0.039(3) 0.052(3) 0.034(3) 0.025(2) 0.008(2) 0.011(2)
C(56) 0.055(3) 0.049(3) 0.051(3) 0.028(2) 0.011(3) 0.006(3)
C(57) 0.049(3) 0.071(3) 0.047(3) 0.032(3) 0.023(3) 0.018(3)
C(58) 0.068(4) 0.068(3) 0.045(3) 0.041(3) 0.022(3) 0.021(3)
C(59) 0.131(6) 0.121(5) 0.031(3) 0.082(3) 0.021(4) 0.014(5)
C(60) 0.053(3) 0.051(3) 0.058(3) 0.027(3) 0.036(3) 0.026(3)
C(61) 0.113(6) 0.077(4) 0.114(6) 0.057(4) 0.085(5) 0.039(4)
C(62) 0.058(4) 0.112(5) 0.080(5) 0.035(4) 0.049(4) 0.039(4)
C(63) 0.076(4) 0.088(4) 0.066(4) 0.044(3) 0.051(3) 0.042(4)
C(64) 0.035(3) 0.039(3) 0.046(3) 0.010(2) 0.008(2) 0.002(2)
C(65) 0.056(4) 0.055(3) 0.078(4) 0.023(3) 0.007(3) -0.014(3)
C(66) 0.073(4) 0.047(3) 0.061(4) 0.030(3) 0.013(3) 0.010(3)
C(67) 0.062(4) 0.059(3) 0.060(4) 0.026(3) 0.026(3) -0.001(3)
C(68) 0.033(3) 0.067(3) 0.053(4) 0.004(3) 0.013(3) 0.004(3)
C(69) 0.076(5) 0.133(6) 0.053(4) -0.030(4) 0.005(4) 0.025(4)
C(70) 0.062(5) 0.171(8) 0.057(5) -0.035(5) 0.012(4) 0.004(5)
C(71) 0.134(8) 0.149(7) 0.098(7) -0.069(6) 0.070(6) -0.035(6)
C(72) 0.101(6) 0.141(7) 0.058(5) -0.016(5) 0.025(4) 0.013(5)
C(73) 0.099(5) 0.110(5) 0.050(4) 0.065(4) 0.025(4) 0.022(4)
C(74) 0.24(1) 0.127(6) 0.111(7) 0.109(6) 0.118(8) 0.081(8)
C(75) 0.162(9) 0.109(6) 0.118(7) 0.067(5) 0.077(7) 0.068(6)
C(76) 0.23(1) 0.082(5) 0.074(5) 0.087(4) 0.052(6) 0.045(6)
C(77) 0.060(4) 0.076(4) 0.156(7) -0.001(4) 0.062(5) -0.039(3)
C(78) 0.086(6) 0.096(5) 0.183(9) -0.029(6) 0.085(6) -0.076(4)
C(79) 0.058(4) 0.126(6) 0.085(6) -0.013(5) 0.031(4) -0.011(4)
C(80) 0.071(5) 0.110(5) 0.069(5) -0.016(4) 0.026(4) -0.017(4)
C(81) 0.071(4) 0.063(4) 0.044(3) 0.035(3) 0.013(3) 0.001(3)
C(82) 0.076(5) 0.090(5) 0.071(5) 0.026(4) 0.038(4) 0.001(4)
C(83) 0.085(6) 0.31(1) 0.054(5) 0.121(6) 0.024(4) 0.017(7)
C(84) 0.056(4) 0.079(4) 0.047(3) 0.039(3) 0.007(3) 0.010(3)
C(85) 0.056(4) 0.077(4) 0.029(3) 0.026(3) 0.011(3) 0.008(3)
C(86) 0.059(4) 0.056(3) 0.041(3) 0.019(3) 0.012(3) 0.000(3)
C(87) 0.061(4) 0.094(5) 0.054(4) 0.032(4) 0.015(3) 0.010(4)
C(88) 0.083(5) 0.090(5) 0.042(4) 0.003(4) 0.003(4) 0.025(4)
C(89) 0.124(7) 0.061(4) 0.056(4) 0.037(3) 0.018(4) 0.013(5)
C(90) 0.095(5) 0.098(5) 0.045(4) 0.061(3) 0.023(4) 0.015(4)
C(91) 0.074(5) 0.108(5) 0.064(5) 0.019(4) 0.029(4) 0.006(4)
C(92) 0.075(5) 0.065(4) 0.169(9) 0.036(5) 0.081(6) 0.034(4)
C(93) 0.064(5) 0.050(4) 0.169(8) 0.024(5) 0.075(5) 0.024(4)
C(94) 0.068(5) 0.072(4) 0.124(7) 0.042(5) 0.052(5) 0.020(4)
C(95) 0.086(10) 0.083(9) 0.071(9) 0.049(7) 0.045(8) 0.033(8)
Li(1) 0.042(5) 0.036(4) 0.039(5) 0.008(4) 0.014(4) 0.000(4)
Li(2) 0.047(5) 0.038(4) 0.046(5) 0.009(4) 0.021(4) 0.005(4)

loop_
_geom_bond_atom_site_label_1
_geom_bond_atom_site_label_2
_geom_bond_distance
_geom_bond_site_symmetry_1
_geom_bond_site_symmetry_2
_geom_bond_publ_flag
Zr(1) Zr(2) 3.1625(9) . . yes
Zr(1) O(1) 1.968(3) . . yes
Zr(1) O(2) 2.030(3) . . yes
Zr(1) O(3) 1.974(2) . . yes
Zr(2) O(4) 1.957(3) . . yes
Zr(2) O(5) 2.044(3) . . yes
Zr(2) O(6) 1.972(2) . . yes
Cl(1) Li(1) 2.298(9) . . yes
Cl(1) Li(2) 2.304(8) . . yes
O(1) C(1) 1.353(6) . . yes
O(2) C(8) 1.372(6) . . yes
O(2) Li(1) 1.970(10) . . yes
O(3) C(15) 1.369(4) . . yes
O(4) C(35) 1.363(5) . . yes
O(5) C(42) 1.386(6) . . yes
O(5) Li(2) 1.942(9) . . yes
O(6) C(49) 1.368(4) . . yes
O(7) C(69) 1.373(8) . . yes
O(7) C(72) 1.395(7) . . yes
O(7) Li(1) 1.921(7) . . yes
O(8) C(73) 1.443(8) . . yes
O(8) C(76) 1.393(9) . . yes
O(8) Li(1) 1.959(9) . . yes
O(9) C(77) 1.397(9) . . yes
O(9) C(80) 1.419(7) . . yes
O(9) Li(2) 1.952(7) . . yes
O(10) C(81) 1.441(7) . . yes
O(10) C(84) 1.430(6) . . yes
O(10) Li(2) 1.96(1) . . yes
C(1) C(2) 1.421(7) . . yes
C(1) C(6) 1.400(6) . . yes
C(2) C(3) 1.381(7) . . yes
C(2) C(21) 1.536(7) . . yes
C(3) C(4) 1.383(7) . . yes
C(4) C(5) 1.396(7) . . yes
C(4) C(25) 1.496(8) . . yes
C(5) C(6) 1.392(7) . . yes
C(6) C(7) 1.524(7) . . yes
C(7) C(9) 1.515(5) . . yes
C(8) C(9) 1.406(6) . . yes
C(8) C(13) 1.387(5) . . yes
C(9) C(10) 1.384(7) . . yes
C(10) C(11) 1.396(6) . . yes
C(11) C(12) 1.387(7) . . yes
C(11) C(26) 1.524(8) . . yes
C(12) C(13) 1.392(7) . . yes
C(13) C(14) 1.521(6) . . yes
C(14) C(16) 1.513(6) . . yes
C(15) C(16) 1.401(6) . . yes
C(15) C(20) 1.406(5) . . yes
C(16) C(17) 1.391(6) . . yes
C(17) C(18) 1.371(6) . . yes
C(18) C(19) 1.390(7) . . yes
C(18) C(34) 1.510(6) . . yes
C(19) C(20) 1.403(6) . . yes
C(20) C(30) 1.527(7) . . yes
C(21) C(22) 1.517(5) . . yes
C(21) C(23) 1.536(8) . . yes
C(21) C(24) 1.534(8) . . yes
C(26) C(27) 1.515(6) . . yes
C(26) C(28) 1.520(6) . . yes
C(26) C(29) 1.524(9) . . yes
C(30) C(31) 1.534(6) . . yes
C(30) C(32) 1.528(8) . . yes
C(30) C(33) 1.535(8) . . yes
C(35) C(36) 1.418(7) . . yes
C(35) C(40) 1.404(7) . . yes
C(36) C(37) 1.388(7) . . yes
C(36) C(55) 1.531(8) . . yes
C(37) C(38) 1.385(9) . . yes
C(38) C(39) 1.380(8) . . yes
C(38) C(59) 1.508(7) . . yes
C(39) C(40) 1.386(6) . . yes
C(40) C(41) 1.519(7) . . yes
C(41) C(43) 1.497(6) . . yes
C(42) C(43) 1.398(6) . . yes
C(42) C(47) 1.393(6) . . yes
C(43) C(44) 1.394(8) . . yes
C(44) C(45) 1.380(6) . . yes
C(45) C(46) 1.388(6) . . yes
C(45) C(60) 1.528(8) . . yes
C(46) C(47) 1.401(8) . . yes
C(47) C(48) 1.512(6) . . yes
C(48) C(50) 1.511(6) . . yes
C(49) C(50) 1.418(8) . . yes
C(49) C(54) 1.401(6) . . yes
C(50) C(51) 1.386(6) . . yes
C(51) C(52) 1.378(6) . . yes
C(52) C(53) 1.387(8) . . yes
C(52) C(68) 1.504(6) . . yes
C(53) C(54) 1.392(6) . . yes
C(54) C(64) 1.537(8) . . yes
C(55) C(56) 1.520(5) . . yes
C(55) C(57) 1.546(8) . . yes
C(55) C(58) 1.531(8) . . yes
C(60) C(61) 1.525(8) . . yes
C(60) C(62) 1.515(6) . . yes
C(60) C(63) 1.528(8) . . yes
C(64) C(65) 1.528(6) . . yes
C(64) C(66) 1.530(7) . . yes
C(64) C(67) 1.526(8) . . yes
C(69) C(70) 1.476(8) . . yes
C(70) C(71) 1.40(1) . . yes
C(71) C(72) 1.49(1) . . yes
C(73) C(74) 1.43(1) . . yes
C(74) C(75) 1.50(1) . . yes
C(75) C(76) 1.49(1) . . yes
C(77) C(78) 1.454(8) . . yes
C(78) C(79) 1.38(1) . . yes
C(79) C(80) 1.492(9) . . yes
C(81) C(82) 1.494(10) . . yes
C(82) C(83) 1.440(9) . . yes
C(83) C(84) 1.45(1) . . yes
C(85) C(86) 1.370(10) . . yes
C(85) C(90) 1.39(1) . . yes
C(85) C(91) 1.504(8) . . yes
C(86) C(87) 1.378(8) . . yes
C(87) C(88) 1.36(1) . . yes
C(88) C(89) 1.35(1) . . yes
C(89) C(90) 1.357(10) . . yes
C(92) C(93) 1.35(1) . . yes
C(92) C(94) 1.380(9) . 2_554 yes
C(93) C(94) 1.40(1) . . yes
C(94) C(95) 1.23(1) . . yes
C(96) C(97) 1.65(4) . . yes
C(96) C(101) 1.66(2) . . yes
C(97) C(98) 1.15(3) . . yes
C(98) C(99) 1.30(2) . . yes
C(99) C(100) 1.30(3) . . yes
C(100) C(101) 1.39(2) . . yes
C(102) C(111) 1.57(2) . . yes
C(103) C(104) 1.20(2) . . yes
C(103) C(107) 1.81(3) . . yes
C(103) C(108) 1.31(2) . . yes
C(103) C(109) 1.56(2) . . yes
C(104) C(105) 1.39(2) . . yes
C(104) C(110) 1.23(4) . . yes
C(105) C(106) 1.62(2) . . yes
C(105) C(110) 1.66(3) . . yes
C(106) C(107) 1.50(4) . . yes
C(106) C(112) 1.82(3) . . yes
C(106) C(113) 1.17(3) . . yes
C(107) C(108) 1.03(4) . . yes
C(107) C(113) 1.00(5) . . yes
C(108) C(113) 1.77(3) . . yes
C(110) C(111) 1.74(5) . . yes
C(111) C(112) 1.45(3) . . yes
C(112) C(113) 1.73(4) . . yes
